data_7249500
loop_
_publ_author_name
'Shit, Manik'
'Das, Pubali'
'Samanta, Arnab'
'Dutta, Basudeb'
'Das, Mainak'
'Roy, Sourav'
'Sinha, Chittaranjan'
'Ray, Partha Pratim'
'Mir, Mohammad Hedayetullah'

_publ_section_title
;
 Regulating electrical conductivity and Schottky nature of d10 metal
 ion-based nanoarchitectonics in coordination polymers
;
_journal_issue 46
_journal_name_full CrystEngComm
_journal_page_first 6618
_journal_page_last 6626
_journal_paper_doi 10.1039/D4CE00901K
_journal_volume 26
_journal_year 2024
_chemical_formula_moiety 'C80 H70 Cd2 N4 O9, 4.3(H2 O), H1.25 O'
_chemical_formula_sum 'C80 H79.85 Cd2 N4 O14.3'
_chemical_formula_weight 1550.95
_space_group_crystal_system triclinic
_space_group_IT_number 2
_space_group_name_Hall '-P 1'
_space_group_name_H-M_alt 'P -1'
_atom_sites_solution_hydrogens mixed
_atom_sites_solution_primary dual
_audit_creation_date 2024-08-22
_audit_creation_method
;
Olex2 1.2
(compiled 2018.05.29 svn.r3508 for OlexSys, GUI svn.r5506)
;
_audit_update_record
;
2024-08-30 deposited with the CCDC.	2024-10-28 downloaded from the CCDC.
;
_cell_angle_alpha 96.035(2)
_cell_angle_beta 92.269(2)
_cell_angle_gamma 103.563(2)
_cell_formula_units_Z 2
_cell_length_a 9.3834(7)
_cell_length_b 13.8555(11)
_cell_length_c 29.438(2)
_cell_measurement_reflns_used 9670
_cell_measurement_temperature 273(2)
_cell_measurement_theta_max 27.10
_cell_measurement_theta_min 2.30
_cell_volume 3691.8(5)
_computing_molecular_graphics 'Olex2 (Dolomanov et al., 2009)'
_computing_publication_material 'Olex2 (Dolomanov et al., 2009)'
_computing_structure_refinement 'XL (Sheldrick, 2008)'
_computing_structure_solution 'ShelXT (Sheldrick, 2015)'
_diffrn_ambient_temperature 273.15
_diffrn_measured_fraction_theta_full 1.000
_diffrn_measured_fraction_theta_max 1.000
_diffrn_measurement_device_type 'Bruker APEX-II CCD'
_diffrn_measurement_method '\f and \w scans'
_diffrn_radiation_type MoK\a
_diffrn_radiation_wavelength 0.71073
_diffrn_reflns_av_R_equivalents 0.2420
_diffrn_reflns_av_unetI/netI 0.0871
_diffrn_reflns_Laue_measured_fraction_full 1.000
_diffrn_reflns_Laue_measured_fraction_max 1.000
_diffrn_reflns_limit_h_max 11
_diffrn_reflns_limit_h_min -11
_diffrn_reflns_limit_k_max 16
_diffrn_reflns_limit_k_min -16
_diffrn_reflns_limit_l_max 34
_diffrn_reflns_limit_l_min -34
_diffrn_reflns_number 105392
_diffrn_reflns_point_group_measured_fraction_full 1.000
_diffrn_reflns_point_group_measured_fraction_max 1.000
_diffrn_reflns_theta_full 25.000
_diffrn_reflns_theta_max 25.000
_diffrn_reflns_theta_min 1.748
_diffrn_standards_number 0
_exptl_absorpt_coefficient_mu 0.643
_exptl_absorpt_correction_T_max 0.948
_exptl_absorpt_correction_T_min 0.910
_exptl_absorpt_correction_type none
_exptl_absorpt_process_details SADABS
_exptl_crystal_density_diffrn 1.395
_exptl_crystal_description BLOCK
_exptl_crystal_F_000 1596
_exptl_crystal_size_max 0.18
_exptl_crystal_size_mid 0.12
_exptl_crystal_size_min 0.08
_refine_diff_density_max 1.914
_refine_diff_density_min -1.473
_refine_diff_density_rms 0.139
_refine_ls_extinction_method none
_refine_ls_goodness_of_fit_ref 1.111
_refine_ls_hydrogen_treatment constr
_refine_ls_matrix_type full
_refine_ls_number_parameters 941
_refine_ls_number_reflns 13012
_refine_ls_number_restraints 0
_refine_ls_restrained_S_all 1.111
_refine_ls_R_factor_all 0.0960
_refine_ls_R_factor_gt 0.0778
_refine_ls_shift/su_max 0.480
_refine_ls_shift/su_mean 0.017
_refine_ls_structure_factor_coef Fsqd
_refine_ls_weighting_details 'w=1/[\s^2^(Fo^2^)+(0.0665P)^2^+14.3221P] where P=(Fo^2^+2Fc^2^)/3'
_refine_ls_weighting_scheme calc
_refine_ls_wR_factor_gt 0.1827
_refine_ls_wR_factor_ref 0.2014
_reflns_Friedel_coverage 0.000
_reflns_number_gt 10436
_reflns_number_total 13012
_reflns_threshold_expression 'I > 2\s(I)'
_cod_data_source_file d4ce00901k2.cif
_cod_data_source_block bdcd01_a
_cod_depositor_comments 'Adding full bibliography for 7249500--7249501.cif.'
_cod_original_cell_volume 3691.7(5)
_cod_original_formula_sum 'C80 H79.85 Cd2 N4 O14.30'
_cod_database_code 7249500
_shelx_shelxl_version_number 2019/1
_shelx_space_group_comment
;
The symmetry employed for this shelxl refinement is uniquely defined
by the following loop, which should always be used as a source of
symmetry information in preference to the above space-group names.
They are only intended as comments.
;
_olex2_refinement_description
;
1. Fixed Uiso
 At 1.2 times of:
  All C(H) groups, All C(H,H) groups
 At 1.5 times of:
  All O(H,H) groups
2. Rigid body (RIGU) restrains
 O6, O2
 with sigma for 1-2 distances of 0.004 and sigma for 1-3 distances of 0.004
3. Others
 Fixed Sof: H3B(0.25) O2(0.15) H2A(0.15) H2B(0.15) O6(0.15) H6A(0.15) H6B(0.15)
4.a Free rotating group:
 O14(H14A,H14B), O4(H4A,H4B), O5(H5A,H5B), O3(H3A,H3B), O13(H13A,H13B), O2(H2A,
 H2B), O6(H6A,H6B)
4.b Rotating group:
 O1(H1A,H1B)
4.c Secondary CH2 refined with riding coordinates:
 C37(H37A,H37B), C38(H38A,H38B), C36(H36A,H36B), C39(H39A,H39B), C78(H78A,
 H78B), C79(H79A,H79B), C77(H77A,H77B), C76(H76A,H76B)
4.d Aromatic/amide H refined with riding coordinates:
 C44(H44), C58(H58), C2(H2), C59(H59), C45(H45), C22(H22), C46(H46), C21(H21),
 C19(H19), C1(H1), C18(H18), C42(H42), C41(H41), C64(H64), C47(H47), C23(H23),
 C7(H7), C6(H6), C63(H63), C54(H54), C62(H62), C51(H51), C49(H49), C68(H68),
 C24(H24), C66(H66), C33(H33), C50(H50), C74(H74), C61(H61), C5(H5), C71(H71),
 C26(H26), C14(H14), C67(H67), C57(H57), C4(H4), C9(H9), C28(H28), C11(H11),
 C30(H30), C15(H15), C31(H31), C10(H10), C55(H55), C32(H32), C27(H27), C16(H16),
  C56(H56), C17(H17), C73(H73), C72(H72)
;
_smtbx_masks_void_probe_radius 1.2
_smtbx_masks_void_truncation_radius 1.2
_olex2_submission_special_instructions 'No special instructions were received'

loop_
_space_group_symop_operation_xyz
'x, y, z'
'-x, -y, -z'

loop_
_atom_site_label
_atom_site_type_symbol
_atom_site_fract_x
_atom_site_fract_y
_atom_site_fract_z
_atom_site_U_iso_or_equiv
_atom_site_adp_type
_atom_site_occupancy
_atom_site_site_symmetry_order
_atom_site_calc_flag
_atom_site_refinement_flags_posn
_atom_site_refinement_flags_adp
_atom_site_refinement_flags_occupancy
_atom_site_disorder_assembly
_atom_site_disorder_group
Cd2 Cd 1.08192(5) 0.50521(3) 0.70874(2) 0.03656(15) Uani 1 1 d . . . . .
Cd1 Cd 0.09342(5) 0.20082(4) 0.78115(2) 0.03835(15) Uani 1 1 d . . . . .
O8 O 0.9964(5) 0.3080(4) 0.73669(16) 0.0455(11) Uani 1 1 d . . . . .
O7 O 0.8656(5) 0.3911(3) 0.69968(16) 0.0434(10) Uani 1 1 d . . . . .
O9 O 0.2882(5) 0.3453(4) 0.79455(16) 0.0510(12) Uani 1 1 d . . . . .
N3 N 0.2123(6) 0.1638(4) 0.71613(18) 0.0401(12) Uani 1 1 d . . . . .
O12 O 0.0821(7) 0.0389(4) 0.7974(2) 0.0672(15) Uani 1 1 d . . . . .
N1 N 1.1545(6) 0.4416(4) 0.63913(18) 0.0418(12) Uani 1 1 d . . . . .
N4 N -0.0173(6) 0.2577(5) 0.84297(18) 0.0440(13) Uani 1 1 d . . . . .
O1 O 1.2949(6) 0.4923(4) 0.74316(19) 0.0629(14) Uani 1 1 d . . . . .
H1A H 1.280267 0.474513 0.770100 0.094 Uiso 1 1 d GR . . . .
H1B H 1.353592 0.550636 0.748280 0.094 Uiso 1 1 d GR . . . .
O10 O 0.3506(6) 0.2255(5) 0.8245(2) 0.0692(16) Uani 1 1 d . . . . .
N2 N 1.0131(6) 0.5681(4) 0.77926(19) 0.0427(13) Uani 1 1 d . . . . .
O11 O -0.1286(7) 0.0492(4) 0.7665(2) 0.0682(15) Uani 1 1 d . . . . .
O15 O 0.1990(7) -0.3278(5) 0.6963(2) 0.0753(17) Uani 1 1 d . . . . .
O16 O -0.0318(7) -0.3781(5) 0.6734(2) 0.0712(16) Uani 1 1 d . . . . .
O14 O 0.5631(9) -0.0247(6) 0.7550(3) 0.100(2) Uani 1 1 d . . . . .
H14A H 0.655944 -0.003578 0.756173 0.150 Uiso 1 1 d G . . . .
H14B H 0.538347 -0.000848 0.780456 0.150 Uiso 1 1 d G . . . .
C43 C 0.3939(7) 0.1370(5) 0.6440(2) 0.0421(15) Uani 1 1 d . . . . .
C37 C 0.6165(7) 0.2808(5) 0.7458(2) 0.0447(16) Uani 1 1 d . . . . .
H37A H 0.524324 0.230393 0.741228 0.054 Uiso 1 1 calc R . . . .
H37B H 0.604446 0.337465 0.730635 0.054 Uiso 1 1 calc R . . . .
C35 C 0.8752(6) 0.3153(5) 0.7203(2) 0.0353(13) Uani 1 1 d . . . . .
C20 C 1.2524(7) 0.3626(5) 0.5571(2) 0.0436(15) Uani 1 1 d . . . . .
C44 C 0.3406(8) 0.2223(6) 0.6520(2) 0.0491(17) Uani 1 1 d . . . . .
H44 H 0.364084 0.272443 0.632963 0.059 Uiso 1 1 calc R . . . .
C58 C -0.1303(8) 0.2005(5) 0.8617(2) 0.0448(16) Uani 1 1 d . . . . .
H58 H -0.167602 0.135383 0.847970 0.054 Uiso 1 1 calc R . . . .
C2 C 0.8250(7) 0.6075(6) 0.8244(2) 0.0497(17) Uani 1 1 d . . . . .
H2 H 0.725652 0.605748 0.826025 0.060 Uiso 1 1 calc R . . . .
C38 C 0.6497(7) 0.3141(6) 0.7969(2) 0.0501(17) Uani 1 1 d . . . . .
H38A H 0.647050 0.255722 0.812671 0.060 Uiso 1 1 calc R . . . .
H38B H 0.748214 0.356767 0.801861 0.060 Uiso 1 1 calc R . . . .
C59 C -0.1941(8) 0.2316(6) 0.8996(2) 0.0487(17) Uani 1 1 d . . . . .
H59 H -0.271493 0.187868 0.911117 0.058 Uiso 1 1 calc R . . . .
C45 C 0.2545(8) 0.2334(6) 0.6874(2) 0.0477(17) Uani 1 1 d . . . . .
H45 H 0.222993 0.292322 0.692026 0.057 Uiso 1 1 calc R . . . .
C22 C 1.2921(8) 0.4747(5) 0.6270(2) 0.0468(16) Uani 1 1 d . . . . .
H22 H 1.355995 0.525436 0.646172 0.056 Uiso 1 1 calc R . . . .
C48 C 0.6415(7) 0.1723(6) 0.5421(2) 0.0487(17) Uani 1 1 d . . . . .
C3 C 0.9218(8) 0.6502(6) 0.8618(2) 0.0505(17) Uani 1 1 d . . . . .
C46 C 0.5542(8) 0.1875(6) 0.5814(2) 0.0512(17) Uani 1 1 d . . . . .
H46 H 0.544286 0.252428 0.588898 0.061 Uiso 1 1 calc R . . . .
C21 C 1.3425(8) 0.4370(5) 0.5877(2) 0.0464(16) Uani 1 1 d . . . . .
H21 H 1.439618 0.461920 0.581233 0.056 Uiso 1 1 calc R . . . .
C19 C 1.1083(8) 0.3298(5) 0.5694(2) 0.0478(17) Uani 1 1 d . . . . .
H19 H 1.041548 0.280684 0.550220 0.057 Uiso 1 1 calc R . . . .
C36 C 0.7359(7) 0.2383(5) 0.7239(3) 0.0508(17) Uani 1 1 d . . . . .
H36A H 0.757349 0.187793 0.741698 0.061 Uiso 1 1 calc R . . . .
H36B H 0.699459 0.205840 0.693429 0.061 Uiso 1 1 calc R . . . .
C53 C 0.7121(8) 0.2567(7) 0.5194(2) 0.0531(19) Uani 1 1 d . . . . .
C40 C 0.3854(7) 0.3089(6) 0.8124(2) 0.0427(15) Uani 1 1 d . . . . .
C70 C -0.4011(7) 0.2833(6) 1.0639(2) 0.0499(18) Uani 1 1 d . . . . .
C1 C 0.8734(8) 0.5680(6) 0.7850(2) 0.0498(17) Uani 1 1 d . . . . .
H1 H 0.804389 0.539422 0.760839 0.060 Uiso 1 1 calc R . . . .
C18 C 1.0647(8) 0.3700(6) 0.6097(2) 0.0480(16) Uani 1 1 d . . . . .
H18 H 0.968147 0.346561 0.617009 0.058 Uiso 1 1 calc R . . . .
C69 C -0.4404(8) 0.3223(7) 1.1070(3) 0.056(2) Uani 1 1 d . . . . .
C42 C 0.3506(9) 0.0650(5) 0.6734(3) 0.0523(18) Uani 1 1 d . . . . .
H42 H 0.380753 0.005491 0.669494 0.063 Uiso 1 1 calc R . . . .
C41 C 0.2627(8) 0.0818(5) 0.7084(2) 0.0504(18) Uani 1 1 d . . . . .
H41 H 0.237115 0.032699 0.727901 0.060 Uiso 1 1 calc R . . . .
C39 C 0.5421(8) 0.3702(6) 0.8173(3) 0.0551(19) Uani 1 1 d . . . . .
H39A H 0.570612 0.390964 0.849502 0.066 Uiso 1 1 calc R . . . .
H39B H 0.547744 0.430016 0.802334 0.066 Uiso 1 1 calc R . . . .
C65 C -0.3467(8) 0.3509(6) 1.0315(2) 0.0546(19) Uani 1 1 d . . . . .
C64 C -0.2960(8) 0.3146(6) 0.9880(2) 0.0542(18) Uani 1 1 d . . . . .
H64 H -0.336275 0.247965 0.976870 0.065 Uiso 1 1 calc R . . . .
C47 C 0.4883(8) 0.1210(6) 0.6073(2) 0.0523(18) Uani 1 1 d . . . . .
H47 H 0.503606 0.057038 0.601493 0.063 Uiso 1 1 calc R . . . .
C60 C -0.1436(8) 0.3280(6) 0.9209(2) 0.0524(18) Uani 1 1 d . . . . .
C23 C 1.3092(9) 0.3220(7) 0.5161(2) 0.058(2) Uani 1 1 d . . . . .
H23 H 1.405673 0.351947 0.510789 0.069 Uiso 1 1 calc R . . . .
C7 C 0.9476(9) 0.7290(7) 0.9424(2) 0.060(2) Uani 1 1 d . . . . .
H7 H 1.048738 0.736834 0.942131 0.072 Uiso 1 1 calc R . . . .
C52 C 0.7808(8) 0.2378(8) 0.4784(3) 0.063(2) Uani 1 1 d . . . . .
C80 C 0.0832(11) -0.3110(6) 0.6813(3) 0.059(2) Uani 1 1 d . . . . .
C6 C 0.8680(8) 0.6884(7) 0.9041(3) 0.059(2) Uani 1 1 d . . . . .
H6 H 0.767575 0.683843 0.904180 0.071 Uiso 1 1 calc R . . . .
C63 C -0.1996(9) 0.3659(7) 0.9631(3) 0.066(2) Uani 1 1 d . . . . .
H63 H -0.163165 0.433445 0.973317 0.079 Uiso 1 1 calc R . . . .
C75 C -0.0459(13) -0.0002(6) 0.7818(3) 0.067(3) Uani 1 1 d . . . . .
C54 C 0.7176(9) 0.3562(7) 0.5359(3) 0.065(2) Uani 1 1 d . . . . .
H54 H 0.676485 0.371086 0.563181 0.077 Uiso 1 1 calc R . . . .
C62 C 0.0291(9) 0.3513(6) 0.8628(3) 0.066(2) Uani 1 1 d . . . . .
H62 H 0.105418 0.393721 0.850217 0.079 Uiso 1 1 calc R . . . .
O4 O 0.5649(9) 0.5969(8) 0.7322(4) 0.136(4) Uani 1 1 d . . . . .
H4A H 0.530858 0.632782 0.752143 0.204 Uiso 1 1 d G . . . .
H4B H 0.611716 0.638135 0.715414 0.204 Uiso 1 1 d G . . . .
C51 C 0.7822(10) 0.1376(8) 0.4622(3) 0.071(3) Uani 1 1 d . . . . .
H51 H 0.824525 0.124580 0.434887 0.086 Uiso 1 1 calc R . . . .
C25 C 1.2993(10) 0.2090(7) 0.4440(3) 0.061(2) Uani 1 1 d . . . . .
C49 C 0.6516(9) 0.0784(7) 0.5254(3) 0.064(2) Uani 1 1 d . . . . .
H49 H 0.609586 0.024581 0.540782 0.076 Uiso 1 1 calc R . . . .
C68 C -0.4301(9) 0.4243(8) 1.1161(3) 0.068(2) Uani 1 1 d . . . . .
H68 H -0.457493 0.449674 1.144081 0.082 Uiso 1 1 calc R . . . .
C34 C 1.2234(9) 0.1141(6) 0.4192(2) 0.056(2) Uani 1 1 d . . . . .
C24 C 1.2410(10) 0.2485(7) 0.4857(3) 0.066(2) Uani 1 1 d . . . . .
H24 H 1.144931 0.217798 0.491070 0.079 Uiso 1 1 calc R . . . .
O5 O 0.4684(11) 0.7667(8) 0.7422(4) 0.135(3) Uani 1 1 d . . . . .
H5A H 0.415337 0.802513 0.754735 0.203 Uiso 1 1 d G . . . .
H5B H 0.421288 0.740448 0.716923 0.203 Uiso 1 1 d G . . . .
C13 C 0.9724(9) 0.8475(7) 1.0153(2) 0.056(2) Uani 1 1 d . . . . .
C66 C -0.3405(10) 0.4505(7) 1.0428(3) 0.073(2) Uani 1 1 d . . . . .
H66 H -0.308412 0.495202 1.021793 0.087 Uiso 1 1 calc R . . . .
C8 C 0.8898(9) 0.7628(7) 0.9855(2) 0.061(2) Uani 1 1 d . . . . .
C33 C 1.0971(10) 0.0523(7) 0.4344(3) 0.068(2) Uani 1 1 d . . . . .
H33 H 1.058338 0.072395 0.461430 0.081 Uiso 1 1 calc R . . . .
C50 C 0.7229(10) 0.0612(8) 0.4858(3) 0.073(3) Uani 1 1 d . . . . .
H50 H 0.729886 -0.003284 0.475628 0.088 Uiso 1 1 calc R . . . .
C74 C -0.4875(10) 0.2577(9) 1.1400(3) 0.079(3) Uani 1 1 d . . . . .
H74 H -0.515322 0.283018 1.167899 0.095 Uiso 1 1 calc R . . . .
C61 C -0.0294(10) 0.3885(7) 0.9007(3) 0.075(3) Uani 1 1 d . . . . .
H61 H 0.007496 0.454734 0.913062 0.091 Uiso 1 1 calc R . . . .
C12 C 0.9134(11) 0.8768(7) 1.0563(3) 0.067(2) Uani 1 1 d . . . . .
C5 C 1.1074(9) 0.6116(8) 0.8140(3) 0.076(3) Uani 1 1 d . . . . .
H5 H 1.206508 0.615063 0.810585 0.091 Uiso 1 1 calc R . . . .
C71 C -0.4113(9) 0.1796(7) 1.0561(3) 0.066(2) Uani 1 1 d . . . . .
H71 H -0.388012 0.152001 1.027968 0.079 Uiso 1 1 calc R . . . .
C26 C 1.4244(12) 0.2615(8) 0.4271(3) 0.081(3) Uani 1 1 d . . . . .
H26 H 1.473807 0.322425 0.443068 0.097 Uiso 1 1 calc R . . . .
C14 C 1.1079(10) 0.9061(7) 1.0044(3) 0.068(2) Uani 1 1 d . . . . .
H14 H 1.146576 0.889594 0.976881 0.082 Uiso 1 1 calc R . . . .
C67 C -0.3815(11) 0.4861(8) 1.0853(3) 0.079(3) Uani 1 1 d . . . . .
H67 H -0.374743 0.554193 1.092230 0.095 Uiso 1 1 calc R . . . .
C78 C -0.0210(14) -0.1618(7) 0.7034(3) 0.088(3) Uani 1 1 d . . . . .
H78A H -0.003064 -0.091389 0.699618 0.106 Uiso 1 1 calc R . . . .
H78B H -0.121201 -0.192509 0.691575 0.106 Uiso 1 1 calc R . . . .
C29 C 1.2796(10) 0.0802(7) 0.3783(3) 0.064(2) Uani 1 1 d . . . . .
C57 C 0.8492(10) 0.3181(10) 0.4551(3) 0.080(3) Uani 1 1 d . . . . .
H57 H 0.895180 0.305464 0.428487 0.096 Uiso 1 1 calc R . . . .
C4 C 1.0681(9) 0.6519(8) 0.8548(3) 0.080(3) Uani 1 1 d . . . . .
H4 H 1.140106 0.680704 0.878075 0.096 Uiso 1 1 calc R . . . .
C9 C 0.7523(9) 0.7131(8) 0.9975(3) 0.071(2) Uani 1 1 d . . . . .
H9 H 0.697506 0.659157 0.977799 0.085 Uiso 1 1 calc R . . . .
C28 C 1.4114(13) 0.1415(8) 0.3627(3) 0.080(3) Uani 1 1 d . . . . .
H28 H 1.447940 0.120552 0.335400 0.096 Uiso 1 1 calc R . . . .
C11 C 0.7772(12) 0.8232(9) 1.0673(3) 0.085(3) Uani 1 1 d . . . . .
H11 H 0.740181 0.842097 1.094840 0.102 Uiso 1 1 calc R . . . .
C30 C 1.2118(14) -0.0108(8) 0.3538(3) 0.084(3) Uani 1 1 d . . . . .
H30 H 1.249233 -0.032204 0.326791 0.101 Uiso 1 1 calc R . . . .
C15 C 1.1835(12) 0.9866(8) 1.0335(3) 0.081(3) Uani 1 1 d . . . . .
H15 H 1.274168 1.023069 1.026014 0.098 Uiso 1 1 calc R . . . .
C31 C 1.0894(14) -0.0691(9) 0.3694(4) 0.097(4) Uani 1 1 d . . . . .
H31 H 1.044166 -0.130705 0.353166 0.116 Uiso 1 1 calc R . . . .
C10 C 0.6945(11) 0.7416(10) 1.0380(3) 0.086(3) Uani 1 1 d . . . . .
H10 H 0.602662 0.707081 1.045577 0.103 Uiso 1 1 calc R . . . .
C55 C 0.7847(10) 0.4325(8) 0.5112(4) 0.080(3) Uani 1 1 d . . . . .
H55 H 0.786693 0.498355 0.522015 0.096 Uiso 1 1 calc R . . . .
C32 C 1.0319(11) -0.0365(8) 0.4097(4) 0.092(3) Uani 1 1 d . . . . .
H32 H 0.947654 -0.076369 0.419713 0.110 Uiso 1 1 calc R . . . .
C27 C 1.4811(13) 0.2279(9) 0.3869(3) 0.088(3) Uani 1 1 d . . . . .
H27 H 1.567413 0.265650 0.377060 0.105 Uiso 1 1 calc R . . . .
C16 C 1.1253(16) 1.0147(9) 1.0747(4) 0.097(4) Uani 1 1 d . . . . .
H16 H 1.177157 1.069749 1.094415 0.117 Uiso 1 1 calc R . . . .
C56 C 0.8491(11) 0.4122(9) 0.4706(4) 0.085(3) Uani 1 1 d . . . . .
H56 H 0.892170 0.464206 0.454328 0.102 Uiso 1 1 calc R . . . .
O3 O 0.6709(13) 0.4810(13) 0.6516(5) 0.190(6) Uani 1 1 d . . . . .
H3A H 0.687547 0.423179 0.646579 0.285 Uiso 1 1 d G . . . .
H3B H 0.627383 0.479960 0.676365 0.285 Uiso 0.25 1 d G . P . .
C17 C 0.9947(15) 0.9618(9) 1.0856(3) 0.087(3) Uani 1 1 d . . . . .
H17 H 0.956395 0.981147 1.112774 0.104 Uiso 1 1 calc R . . . .
O13 O 0.4111(14) 0.0474(8) 0.8276(4) 0.174(5) Uani 1 1 d . . . . .
H13A H 0.484280 0.047502 0.845645 0.261 Uiso 1 1 d G . . . .
H13B H 0.424757 0.107631 0.821854 0.261 Uiso 1 1 d G . . . .
C79 C 0.0773(15) -0.2052(7) 0.6736(4) 0.097(4) Uani 1 1 d . . . . .
H79A H 0.175869 -0.162558 0.678612 0.116 Uiso 1 1 calc R . . . .
H79B H 0.044843 -0.205316 0.641866 0.116 Uiso 1 1 calc R . . . .
C77 C -0.0141(17) -0.1693(7) 0.7518(4) 0.112(5) Uani 1 1 d . . . . .
H77A H 0.087905 -0.145881 0.763242 0.134 Uiso 1 1 calc R . . . .
H77B H -0.044491 -0.239506 0.755961 0.134 Uiso 1 1 calc R . . . .
C76 C -0.1029(13) -0.1142(6) 0.7813(4) 0.085(3) Uani 1 1 d . . . . .
H76A H -0.097478 -0.131703 0.812247 0.102 Uiso 1 1 calc R . . . .
H76B H -0.205064 -0.134097 0.769692 0.102 Uiso 1 1 calc R . . . .
C73 C -0.4928(13) 0.1586(10) 1.1316(4) 0.094(3) Uani 1 1 d . . . . .
H73 H -0.521555 0.116936 1.154112 0.113 Uiso 1 1 calc R . . . .
C72 C -0.4552(13) 0.1189(9) 1.0894(4) 0.095(3) Uani 1 1 d . . . . .
H72 H -0.459887 0.050879 1.083924 0.114 Uiso 1 1 calc R . . . .
O2 O 0.771(5) 0.600(5) 0.6054(16) 0.093(15) Uani 0.15 1 d . U P A 2
H2A H 0.768793 0.574033 0.577791 0.140 Uiso 0.15 1 d G . P A 2
H2B H 0.856336 0.636484 0.613360 0.140 Uiso 0.15 1 d G . P A 2
O6 O 0.697(5) 0.624(3) 0.652(3) 0.12(2) Uani 0.15 1 d . U P B 1
H6A H 0.698256 0.623828 0.622646 0.176 Uiso 0.15 1 d G . P B 1
H6B H 0.620337 0.643846 0.658284 0.176 Uiso 0.15 1 d G . P B 1

loop_
_atom_site_aniso_label
_atom_site_aniso_U_11
_atom_site_aniso_U_22
_atom_site_aniso_U_33
_atom_site_aniso_U_23
_atom_site_aniso_U_13
_atom_site_aniso_U_12
Cd2 0.0359(3) 0.0352(3) 0.0376(3) 0.00120(19) -0.00048(19) 0.0084(2)
Cd1 0.0385(3) 0.0409(3) 0.0391(3) 0.0087(2) 0.00946(19) 0.0134(2)
O8 0.033(2) 0.052(3) 0.053(3) 0.016(2) 0.000(2) 0.010(2)
O7 0.038(2) 0.038(3) 0.051(3) 0.006(2) -0.007(2) 0.004(2)
O9 0.038(2) 0.065(3) 0.053(3) 0.016(2) 0.001(2) 0.015(2)
N3 0.035(3) 0.045(3) 0.042(3) 0.005(2) -0.001(2) 0.012(2)
O12 0.079(4) 0.057(4) 0.072(4) 0.017(3) 0.021(3) 0.022(3)
N1 0.046(3) 0.041(3) 0.038(3) 0.006(2) 0.000(2) 0.009(3)
N4 0.038(3) 0.056(4) 0.037(3) 0.005(3) 0.003(2) 0.011(3)
O1 0.048(3) 0.062(4) 0.077(4) 0.023(3) -0.010(3) 0.006(3)
O10 0.056(3) 0.075(4) 0.090(4) 0.038(3) 0.019(3) 0.027(3)
N2 0.039(3) 0.042(3) 0.046(3) 0.003(2) -0.004(2) 0.009(3)
O11 0.089(4) 0.043(3) 0.075(4) 0.007(3) 0.016(3) 0.018(3)
O15 0.080(4) 0.059(4) 0.084(4) 0.010(3) 0.011(3) 0.010(3)
O16 0.079(4) 0.055(4) 0.089(4) 0.025(3) 0.000(3) 0.028(3)
O14 0.096(5) 0.090(6) 0.114(6) 0.017(5) 0.011(5) 0.019(5)
C43 0.040(3) 0.052(4) 0.034(3) 0.005(3) 0.003(3) 0.012(3)
C37 0.031(3) 0.053(4) 0.049(4) 0.004(3) -0.002(3) 0.009(3)
C35 0.032(3) 0.036(3) 0.036(3) -0.004(3) 0.002(3) 0.008(3)
C20 0.046(4) 0.050(4) 0.039(3) 0.007(3) -0.006(3) 0.020(3)
C44 0.064(5) 0.056(4) 0.040(4) 0.021(3) 0.014(3) 0.031(4)
C58 0.056(4) 0.041(4) 0.039(3) 0.008(3) 0.003(3) 0.013(3)
C2 0.031(3) 0.056(4) 0.058(4) -0.007(3) -0.002(3) 0.008(3)
C38 0.034(3) 0.067(5) 0.050(4) 0.007(3) -0.004(3) 0.016(3)
C59 0.050(4) 0.054(4) 0.041(4) 0.007(3) 0.009(3) 0.008(3)
C45 0.054(4) 0.054(4) 0.044(4) 0.017(3) 0.006(3) 0.025(4)
C22 0.046(4) 0.048(4) 0.041(4) 0.002(3) -0.005(3) 0.003(3)
C48 0.040(4) 0.071(5) 0.041(4) 0.018(3) 0.004(3) 0.020(4)
C3 0.043(4) 0.059(5) 0.045(4) -0.006(3) -0.006(3) 0.008(3)
C46 0.057(4) 0.057(5) 0.046(4) 0.013(3) 0.011(3) 0.021(4)
C21 0.044(4) 0.050(4) 0.045(4) 0.001(3) -0.001(3) 0.012(3)
C19 0.048(4) 0.052(4) 0.038(4) -0.012(3) -0.010(3) 0.010(3)
C36 0.044(4) 0.043(4) 0.062(5) 0.001(3) 0.006(3) 0.005(3)
C53 0.041(4) 0.081(6) 0.044(4) 0.024(4) 0.003(3) 0.023(4)
C40 0.040(4) 0.059(5) 0.034(3) 0.004(3) 0.008(3) 0.020(3)
C70 0.033(3) 0.077(5) 0.042(4) 0.003(3) -0.004(3) 0.020(4)
C1 0.040(4) 0.058(5) 0.047(4) -0.005(3) -0.009(3) 0.011(3)
C18 0.039(4) 0.057(4) 0.047(4) 0.007(3) -0.003(3) 0.009(3)
C69 0.037(4) 0.084(6) 0.052(4) 0.008(4) 0.000(3) 0.024(4)
C42 0.069(5) 0.035(4) 0.058(4) 0.011(3) 0.021(4) 0.018(4)
C41 0.062(5) 0.044(4) 0.051(4) 0.016(3) 0.023(4) 0.017(4)
C39 0.043(4) 0.072(5) 0.050(4) -0.001(4) 0.000(3) 0.017(4)
C65 0.048(4) 0.075(5) 0.045(4) 0.001(4) 0.006(3) 0.026(4)
C64 0.056(4) 0.067(5) 0.042(4) 0.002(3) 0.006(3) 0.021(4)
C47 0.059(4) 0.057(5) 0.047(4) 0.007(3) 0.010(3) 0.026(4)
C60 0.047(4) 0.067(5) 0.044(4) 0.006(3) 0.005(3) 0.018(4)
C23 0.050(4) 0.081(6) 0.045(4) 0.002(4) 0.003(3) 0.023(4)
C7 0.056(5) 0.082(6) 0.047(4) -0.001(4) -0.005(3) 0.034(4)
C52 0.048(4) 0.107(7) 0.042(4) 0.025(4) 0.007(3) 0.027(5)
C80 0.088(6) 0.038(4) 0.054(5) 0.008(3) 0.028(4) 0.018(4)
C6 0.044(4) 0.083(6) 0.051(4) -0.008(4) -0.006(3) 0.026(4)
C63 0.070(5) 0.068(5) 0.056(5) -0.009(4) 0.013(4) 0.015(5)
C75 0.112(8) 0.040(4) 0.054(5) 0.008(4) 0.044(5) 0.018(5)
C54 0.051(4) 0.090(7) 0.060(5) 0.026(5) 0.005(4) 0.023(5)
C62 0.061(5) 0.059(5) 0.071(5) 0.000(4) 0.024(4) 0.000(4)
O4 0.055(5) 0.172(10) 0.183(10) 0.080(8) -0.007(5) 0.007(5)
C51 0.067(5) 0.110(8) 0.050(5) 0.019(5) 0.019(4) 0.038(5)
C25 0.069(5) 0.070(5) 0.048(4) -0.002(4) 0.001(4) 0.030(5)
C49 0.068(5) 0.073(6) 0.057(5) 0.015(4) 0.021(4) 0.025(5)
C68 0.061(5) 0.103(7) 0.049(5) -0.007(5) 0.005(4) 0.041(5)
C34 0.066(5) 0.065(5) 0.043(4) -0.001(3) -0.009(3) 0.034(4)
C24 0.073(6) 0.069(6) 0.051(5) -0.011(4) 0.009(4) 0.017(5)
O5 0.144(8) 0.099(7) 0.134(8) 0.016(6) -0.019(7) -0.025(6)
C13 0.068(5) 0.080(6) 0.033(4) 0.008(4) -0.006(3) 0.042(5)
C66 0.081(6) 0.077(6) 0.063(5) 0.007(4) 0.028(5) 0.021(5)
C8 0.065(5) 0.088(6) 0.039(4) 0.002(4) -0.002(3) 0.038(5)
C33 0.062(5) 0.071(6) 0.071(6) -0.012(4) -0.012(4) 0.027(5)
C50 0.073(6) 0.098(7) 0.060(5) 0.007(5) 0.011(4) 0.040(5)
C74 0.064(5) 0.129(9) 0.055(5) 0.024(6) 0.016(4) 0.040(6)
C61 0.074(6) 0.059(5) 0.078(6) -0.020(4) 0.032(5) -0.005(5)
C12 0.094(7) 0.088(6) 0.036(4) 0.008(4) -0.004(4) 0.054(6)
C5 0.038(4) 0.124(8) 0.061(5) -0.027(5) -0.014(4) 0.028(5)
C71 0.065(5) 0.075(6) 0.060(5) 0.000(4) 0.013(4) 0.021(5)
C26 0.094(7) 0.084(7) 0.058(5) -0.010(5) 0.013(5) 0.015(6)
C14 0.081(6) 0.085(6) 0.049(4) -0.001(4) -0.011(4) 0.045(5)
C67 0.087(7) 0.076(6) 0.078(6) -0.009(5) 0.022(5) 0.030(5)
C78 0.157(10) 0.052(5) 0.075(6) 0.016(4) 0.013(6) 0.061(6)
C29 0.082(6) 0.075(6) 0.044(4) -0.010(4) -0.013(4) 0.047(5)
C57 0.059(5) 0.133(10) 0.064(6) 0.047(6) 0.016(4) 0.036(6)
C4 0.041(4) 0.136(9) 0.056(5) -0.034(5) -0.014(4) 0.030(5)
C9 0.060(5) 0.109(8) 0.048(4) 0.009(5) -0.001(4) 0.029(5)
C28 0.115(8) 0.098(8) 0.043(5) 0.000(5) 0.016(5) 0.060(7)
C11 0.101(8) 0.137(10) 0.042(5) 0.023(5) 0.014(5) 0.072(8)
C30 0.113(9) 0.088(7) 0.061(6) -0.020(5) -0.022(6) 0.062(7)
C15 0.100(8) 0.076(7) 0.069(6) 0.007(5) -0.022(5) 0.027(6)
C31 0.110(9) 0.084(8) 0.092(8) -0.039(6) -0.033(7) 0.042(7)
C10 0.070(6) 0.141(10) 0.058(6) 0.026(6) 0.009(5) 0.040(7)
C55 0.068(6) 0.075(7) 0.098(7) 0.029(5) 0.003(5) 0.014(5)
C32 0.064(6) 0.079(7) 0.120(9) -0.010(6) -0.019(6) 0.009(5)
C27 0.105(8) 0.111(9) 0.058(6) 0.010(6) 0.028(5) 0.042(7)
C16 0.154(12) 0.074(7) 0.066(7) -0.012(5) -0.043(7) 0.050(8)
C56 0.067(6) 0.110(9) 0.085(7) 0.052(7) 0.019(5) 0.015(6)
O3 0.094(7) 0.36(2) 0.149(10) 0.084(12) -0.017(7) 0.094(11)
C17 0.137(10) 0.094(8) 0.042(5) -0.004(5) -0.014(6) 0.063(8)
O13 0.266(14) 0.141(9) 0.186(11) 0.082(8) 0.111(10) 0.146(10)
C79 0.157(11) 0.051(5) 0.095(7) 0.027(5) 0.049(7) 0.039(6)
C77 0.208(14) 0.047(5) 0.096(8) 0.022(5) 0.068(9) 0.046(7)
C76 0.117(8) 0.046(5) 0.099(7) 0.016(5) 0.049(6) 0.026(5)
C73 0.104(8) 0.110(9) 0.082(7) 0.041(7) 0.025(6) 0.037(7)
C72 0.115(9) 0.087(8) 0.090(8) 0.023(6) 0.024(7) 0.029(7)
O2 0.08(3) 0.13(4) 0.07(3) 0.00(3) -0.03(2) 0.05(3)
O6 0.05(2) 0.03(2) 0.27(8) 0.04(3) 0.01(4) 0.006(19)

loop_
_atom_type_symbol
_atom_type_description
_atom_type_scat_dispersion_real
_atom_type_scat_dispersion_imag
_atom_type_scat_source
C C 0.0033 0.0016 'International Tables Vol C Tables 4.2.6.8 and 6.1.1.4'
H H 0.0000 0.0000 'International Tables Vol C Tables 4.2.6.8 and 6.1.1.4'
Cd Cd -0.8075 1.2024 'International Tables Vol C Tables 4.2.6.8 and 6.1.1.4'
N N 0.0061 0.0033 'International Tables Vol C Tables 4.2.6.8 and 6.1.1.4'
O O 0.0106 0.0060 'International Tables Vol C Tables 4.2.6.8 and 6.1.1.4'

loop_
_geom_angle_atom_site_label_1
_geom_angle_atom_site_label_2
_geom_angle_atom_site_label_3
_geom_angle
_geom_angle_site_symmetry_1
_geom_angle_site_symmetry_3
_geom_angle_publ_flag
O7 Cd2 N1 91.45(18) . . ?
O7 Cd2 O1 127.95(18) . . ?
O7 Cd2 N2 89.09(18) . . ?
O7 Cd2 O15 143.1(2) . 1_665 ?
O7 Cd2 O16 89.6(2) . 1_665 ?
O7 Cd2 C80 116.4(3) . 1_665 ?
N1 Cd2 N2 178.87(19) . . ?
N1 Cd2 O15 91.2(2) . 1_665 ?
N1 Cd2 O16 93.1(2) . 1_665 ?
N1 Cd2 C80 94.4(2) . 1_665 ?
O1 Cd2 N1 89.2(2) . . ?
O1 Cd2 N2 89.7(2) . . ?
O1 Cd2 O15 88.9(2) . 1_665 ?
O1 Cd2 O16 142.3(2) . 1_665 ?
O1 Cd2 C80 115.4(3) . 1_665 ?
N2 Cd2 O15 88.9(2) . 1_665 ?
N2 Cd2 O16 87.9(2) . 1_665 ?
N2 Cd2 C80 86.3(2) . 1_665 ?
O15 Cd2 O16 53.5(2) 1_665 1_665 ?
O15 Cd2 C80 26.7(2) 1_665 1_665 ?
O16 Cd2 C80 26.9(2) 1_665 1_665 ?
O8 Cd1 O10 131.15(17) 1_455 . ?
O8 Cd1 O11 96.76(18) 1_455 . ?
O9 Cd1 O8 80.75(16) . 1_455 ?
O9 Cd1 O10 50.74(17) . . ?
O9 Cd1 O11 176.98(18) . . ?
N3 Cd1 O8 85.39(17) . 1_455 ?
N3 Cd1 O9 84.79(18) . . ?
N3 Cd1 O10 84.89(18) . . ?
N3 Cd1 O11 96.76(19) . . ?
O12 Cd1 O8 147.5(2) . 1_455 ?
O12 Cd1 O9 130.1(2) . . ?
O12 Cd1 N3 87.50(19) . . ?
O12 Cd1 O10 79.5(2) . . ?
O12 Cd1 O11 52.7(2) . . ?
N4 Cd1 O8 88.94(18) . 1_455 ?
N4 Cd1 O9 89.84(19) . . ?
N4 Cd1 N3 172.7(2) . . ?
N4 Cd1 O12 99.7(2) . . ?
N4 Cd1 O10 95.50(19) . . ?
N4 Cd1 O11 88.4(2) . . ?
O11 Cd1 O10 131.90(19) . . ?
C35 O8 Cd1 139.1(4) . 1_655 ?
C35 O7 Cd2 109.6(4) . . ?
C40 O9 Cd1 99.9(5) . . ?
C45 N3 Cd1 120.2(4) . . ?
C41 N3 Cd1 123.4(4) . . ?
C41 N3 C45 115.6(6) . . ?
C75 O12 Cd1 98.3(5) . . ?
C22 N1 Cd2 120.3(4) . . ?
C22 N1 C18 116.5(6) . . ?
C18 N1 Cd2 123.2(4) . . ?
C58 N4 Cd1 123.3(5) . . ?
C62 N4 Cd1 120.9(5) . . ?
C62 N4 C58 115.8(6) . . ?
Cd2 O1 H1A 110.0 . . ?
Cd2 O1 H1B 109.1 . . ?
H1A O1 H1B 103.9 . . ?
C40 O10 Cd1 88.6(4) . . ?
C1 N2 Cd2 120.1(4) . . ?
C5 N2 Cd2 123.7(5) . . ?
C5 N2 C1 116.0(6) . . ?
C75 O11 Cd1 86.3(6) . . ?
C80 O15 Cd2 93.0(5) . 1_445 ?
C80 O16 Cd2 91.0(5) . 1_445 ?
H14A O14 H14B 104.5 . . ?
C44 C43 C47 123.6(6) . . ?
C42 C43 C44 115.7(6) . . ?
C42 C43 C47 120.6(6) . . ?
H37A C37 H37B 107.8 . . ?
C38 C37 H37A 109.0 . . ?
C38 C37 H37B 109.0 . . ?
C36 C37 H37A 109.0 . . ?
C36 C37 H37B 109.0 . . ?
C36 C37 C38 113.1(6) . . ?
O8 C35 O7 120.5(6) . . ?
O8 C35 C36 122.3(6) . . ?
O7 C35 C36 117.2(6) . . ?
C21 C20 C19 115.3(6) . . ?
C21 C20 C23 120.7(7) . . ?
C19 C20 C23 123.9(7) . . ?
C43 C44 H44 119.6 . . ?
C45 C44 C43 120.8(6) . . ?
C45 C44 H44 119.6 . . ?
N4 C58 H58 117.8 . . ?
N4 C58 C59 124.4(7) . . ?
C59 C58 H58 117.8 . . ?
C3 C2 H2 119.5 . . ?
C1 C2 H2 119.5 . . ?
C1 C2 C3 121.0(6) . . ?
C37 C38 H38A 109.0 . . ?
C37 C38 H38B 109.0 . . ?
H38A C38 H38B 107.8 . . ?
C39 C38 C37 112.9(6) . . ?
C39 C38 H38A 109.0 . . ?
C39 C38 H38B 109.0 . . ?
C58 C59 H59 120.1 . . ?
C58 C59 C60 119.9(7) . . ?
C60 C59 H59 120.1 . . ?
N3 C45 C44 123.7(6) . . ?
N3 C45 H45 118.1 . . ?
C44 C45 H45 118.2 . . ?
N1 C22 H22 118.6 . . ?
N1 C22 C21 122.9(6) . . ?
C21 C22 H22 118.6 . . ?
C53 C48 C46 119.9(7) . . ?
C49 C48 C46 120.8(7) . . ?
C49 C48 C53 119.2(7) . . ?
C2 C3 C6 120.4(6) . . ?
C2 C3 C4 114.4(7) . . ?
C4 C3 C6 125.2(7) . . ?
C48 C46 H46 115.9 . . ?
C47 C46 C48 128.2(7) . . ?
C47 C46 H46 115.9 . . ?
C20 C21 H21 119.2 . . ?
C22 C21 C20 121.6(7) . . ?
C22 C21 H21 119.2 . . ?
C20 C19 H19 119.9 . . ?
C18 C19 C20 120.2(6) . . ?
C18 C19 H19 119.9 . . ?
C37 C36 H36A 108.8 . . ?
C37 C36 H36B 108.8 . . ?
C35 C36 C37 113.6(6) . . ?
C35 C36 H36A 108.9 . . ?
C35 C36 H36B 108.8 . . ?
H36A C36 H36B 107.7 . . ?
C52 C53 C48 118.3(8) . . ?
C54 C53 C48 123.5(7) . . ?
C54 C53 C52 118.2(7) . . ?
O9 C40 C39 118.3(7) . . ?
O10 C40 O9 119.5(7) . . ?
O10 C40 C39 122.2(6) . . ?
C69 C70 C65 118.9(7) . . ?
C71 C70 C69 117.9(7) . . ?
C71 C70 C65 123.1(7) . . ?
N2 C1 C2 123.8(6) . . ?
N2 C1 H1 118.1 . . ?
C2 C1 H1 118.1 . . ?
N1 C18 C19 123.4(6) . . ?
N1 C18 H18 118.3 . . ?
C19 C18 H18 118.3 . . ?
C68 C69 C70 119.5(8) . . ?
C68 C69 C74 120.8(8) . . ?
C74 C69 C70 119.7(9) . . ?
C43 C42 H42 120.0 . . ?
C41 C42 C43 120.0(6) . . ?
C41 C42 H42 120.0 . . ?
N3 C41 C42 124.2(6) . . ?
N3 C41 H41 117.9 . . ?
C42 C41 H41 117.9 . . ?
C38 C39 H39A 109.0 . . ?
C38 C39 H39B 108.9 . . ?
C40 C39 C38 113.2(6) . . ?
C40 C39 H39A 109.0 . . ?
C40 C39 H39B 108.9 . . ?
H39A C39 H39B 107.8 . . ?
C70 C65 C64 120.6(7) . . ?
C66 C65 C70 118.1(7) . . ?
C66 C65 C64 121.3(7) . . ?
C65 C64 H64 116.5 . . ?
C63 C64 C65 126.9(8) . . ?
C63 C64 H64 116.5 . . ?
C43 C47 H47 116.6 . . ?
C46 C47 C43 126.8(7) . . ?
C46 C47 H47 116.6 . . ?
C59 C60 C63 123.6(7) . . ?
C59 C60 C61 115.9(7) . . ?
C61 C60 C63 120.4(8) . . ?
C20 C23 H23 116.1 . . ?
C24 C23 C20 127.8(8) . . ?
C24 C23 H23 116.1 . . ?
C6 C7 H7 117.2 . . ?
C6 C7 C8 125.6(7) . . ?
C8 C7 H7 117.2 . . ?
C53 C52 C51 119.1(8) . . ?
C57 C52 C53 119.8(9) . . ?
C57 C52 C51 121.1(8) . . ?
O15 C80 Cd2 60.3(4) . 1_445 ?
O15 C80 O16 122.0(7) . . ?
O15 C80 C79 120.0(9) . . ?
O16 C80 Cd2 62.2(4) . 1_445 ?
O16 C80 C79 118.0(9) . . ?
C79 C80 Cd2 171.2(6) . 1_445 ?
C3 C6 H6 116.7 . . ?
C7 C6 C3 126.6(7) . . ?
C7 C6 H6 116.7 . . ?
C64 C63 C60 126.7(8) . . ?
C64 C63 H63 116.6 . . ?
C60 C63 H63 116.6 . . ?
O12 C75 O11 122.5(8) . . ?
O12 C75 C76 118.1(10) . . ?
O11 C75 C76 119.3(10) . . ?
C53 C54 H54 120.2 . . ?
C55 C54 C53 119.6(8) . . ?
C55 C54 H54 120.2 . . ?
N4 C62 H62 118.2 . . ?
N4 C62 C61 123.5(7) . . ?
C61 C62 H62 118.2 . . ?
H4A O4 H4B 104.5 . . ?
C52 C51 H51 119.5 . . ?
C50 C51 C52 121.0(8) . . ?
C50 C51 H51 119.5 . . ?
C34 C25 C24 120.4(8) . . ?
C26 C25 C34 118.3(8) . . ?
C26 C25 C24 121.3(8) . . ?
C48 C49 H49 119.1 . . ?
C48 C49 C50 121.8(8) . . ?
C50 C49 H49 119.1 . . ?
C69 C68 H68 119.6 . . ?
C67 C68 C69 120.8(8) . . ?
C67 C68 H68 119.6 . . ?
C33 C34 C25 123.1(7) . . ?
C33 C34 C29 118.1(8) . . ?
C29 C34 C25 118.8(8) . . ?
C23 C24 C25 127.2(8) . . ?
C23 C24 H24 116.4 . . ?
C25 C24 H24 116.4 . . ?
H5A O5 H5B 104.5 . . ?
C12 C13 C8 119.1(8) . . ?
C14 C13 C8 122.7(7) . . ?
C14 C13 C12 118.1(8) . . ?
C65 C66 H66 119.3 . . ?
C65 C66 C67 121.4(9) . . ?
C67 C66 H66 119.3 . . ?
C13 C8 C7 121.0(8) . . ?
C9 C8 C7 120.1(8) . . ?
C9 C8 C13 118.9(7) . . ?
C34 C33 H33 120.0 . . ?
C32 C33 C34 120.0(9) . . ?
C32 C33 H33 120.0 . . ?
C51 C50 C49 120.4(9) . . ?
C51 C50 H50 119.8 . . ?
C49 C50 H50 119.8 . . ?
C69 C74 H74 119.6 . . ?
C73 C74 C69 120.7(9) . . ?
C73 C74 H74 119.6 . . ?
C60 C61 H61 119.7 . . ?
C62 C61 C60 120.5(8) . . ?
C62 C61 H61 119.7 . . ?
C13 C12 C17 119.1(10) . . ?
C11 C12 C13 119.8(9) . . ?
C11 C12 C17 121.2(9) . . ?
N2 C5 H5 118.0 . . ?
N2 C5 C4 124.0(7) . . ?
C4 C5 H5 118.0 . . ?
C70 C71 H71 119.6 . . ?
C72 C71 C70 120.8(9) . . ?
C72 C71 H71 119.6 . . ?
C25 C26 H26 118.4 . . ?
C25 C26 C27 123.1(10) . . ?
C27 C26 H26 118.4 . . ?
C13 C14 H14 119.4 . . ?
C15 C14 C13 121.3(9) . . ?
C15 C14 H14 119.4 . . ?
C68 C67 C66 121.2(9) . . ?
C68 C67 H67 119.4 . . ?
C66 C67 H67 119.4 . . ?
H78A C78 H78B 106.9 . . ?
C79 C78 H78A 107.3 . . ?
C79 C78 H78B 107.3 . . ?
C77 C78 H78A 107.3 . . ?
C77 C78 H78B 107.3 . . ?
C77 C78 C79 120.0(9) . . ?
C34 C29 C28 119.0(8) . . ?
C30 C29 C34 120.9(10) . . ?
C30 C29 C28 120.1(9) . . ?
C52 C57 H57 119.5 . . ?
C56 C57 C52 121.0(9) . . ?
C56 C57 H57 119.5 . . ?
C3 C4 H4 119.6 . . ?
C5 C4 C3 120.8(7) . . ?
C5 C4 H4 119.6 . . ?
C8 C9 H9 119.0 . . ?
C10 C9 C8 122.0(9) . . ?
C10 C9 H9 119.0 . . ?
C29 C28 H28 119.6 . . ?
C27 C28 C29 120.7(8) . . ?
C27 C28 H28 119.6 . . ?
C12 C11 H11 119.2 . . ?
C12 C11 C10 121.5(8) . . ?
C10 C11 H11 119.2 . . ?
C29 C30 H30 120.2 . . ?
C31 C30 C29 119.7(10) . . ?
C31 C30 H30 120.2 . . ?
C14 C15 H15 119.8 . . ?
C14 C15 C16 120.4(11) . . ?
C16 C15 H15 119.8 . . ?
C30 C31 H31 119.9 . . ?
C30 C31 C32 120.2(10) . . ?
C32 C31 H31 119.9 . . ?
C9 C10 C11 118.6(10) . . ?
C9 C10 H10 120.7 . . ?
C11 C10 H10 120.7 . . ?
C54 C55 H55 119.4 . . ?
C54 C55 C56 121.2(10) . . ?
C56 C55 H55 119.4 . . ?
C33 C32 C31 121.1(11) . . ?
C33 C32 H32 119.5 . . ?
C31 C32 H32 119.5 . . ?
C26 C27 H27 120.0 . . ?
C28 C27 C26 120.0(10) . . ?
C28 C27 H27 120.0 . . ?
C15 C16 H16 120.1 . . ?
C17 C16 C15 119.7(10) . . ?
C17 C16 H16 120.1 . . ?
C57 C56 C55 120.1(9) . . ?
C57 C56 H56 120.0 . . ?
C55 C56 H56 120.0 . . ?
H3A O3 H3B 104.5 . . ?
C12 C17 H17 119.3 . . ?
C16 C17 C12 121.4(10) . . ?
C16 C17 H17 119.3 . . ?
H13A O13 H13B 104.5 . . ?
C80 C79 H79A 108.7 . . ?
C80 C79 H79B 108.7 . . ?
C78 C79 C80 114.3(8) . . ?
C78 C79 H79A 108.7 . . ?
C78 C79 H79B 108.7 . . ?
H79A C79 H79B 107.6 . . ?
C78 C77 H77A 107.8 . . ?
C78 C77 H77B 107.8 . . ?
C78 C77 C76 118.0(10) . . ?
H77A C77 H77B 107.1 . . ?
C76 C77 H77A 107.8 . . ?
C76 C77 H77B 107.8 . . ?
C75 C76 H76A 109.5 . . ?
C75 C76 H76B 109.5 . . ?
C77 C76 C75 110.9(8) . . ?
C77 C76 H76A 109.5 . . ?
C77 C76 H76B 109.5 . . ?
H76A C76 H76B 108.1 . . ?
C74 C73 H73 119.8 . . ?
C74 C73 C72 120.3(10) . . ?
C72 C73 H73 119.8 . . ?
C71 C72 C73 120.5(11) . . ?
C71 C72 H72 119.7 . . ?
C73 C72 H72 119.7 . . ?
H2A O2 H2B 109.5 . . ?
H6A O6 H6B 104.5 . . ?

loop_
_geom_bond_atom_site_label_1
_geom_bond_atom_site_label_2
_geom_bond_distance
_geom_bond_site_symmetry_2
_geom_bond_publ_flag
Cd2 O7 2.248(4) . ?
Cd2 N1 2.335(5) . ?
Cd2 O1 2.258(5) . ?
Cd2 N2 2.340(5) . ?
Cd2 O15 2.390(6) 1_665 ?
Cd2 O16 2.431(5) 1_665 ?
Cd2 C80 2.749(8) 1_665 ?
Cd1 O8 2.386(4) 1_455 ?
Cd1 O9 2.359(5) . ?
Cd1 N3 2.324(5) . ?
Cd1 O12 2.323(6) . ?
Cd1 N4 2.290(5) . ?
Cd1 O10 2.617(6) . ?
Cd1 O11 2.574(6) . ?
O8 C35 1.248(7) . ?
O7 C35 1.285(8) . ?
O9 C40 1.263(8) . ?
N3 C45 1.351(8) . ?
N3 C41 1.331(9) . ?
O12 C75 1.244(12) . ?
N1 C22 1.340(9) . ?
N1 C18 1.347(9) . ?
N4 C58 1.342(9) . ?
N4 C62 1.329(10) . ?
O1 H1A 0.8615 . ?
O1 H1B 0.8593 . ?
O10 C40 1.220(9) . ?
N2 C1 1.328(9) . ?
N2 C5 1.319(9) . ?
O11 C75 1.250(11) . ?
O15 C80 1.238(11) . ?
O16 C80 1.243(10) . ?
O14 H14A 0.8498 . ?
O14 H14B 0.8505 . ?
C43 C44 1.390(9) . ?
C43 C42 1.389(9) . ?
C43 C47 1.456(9) . ?
C37 H37A 0.9700 . ?
C37 H37B 0.9700 . ?
C37 C38 1.523(9) . ?
C37 C36 1.519(9) . ?
C35 C36 1.496(9) . ?
C20 C21 1.387(10) . ?
C20 C19 1.397(10) . ?
C20 C23 1.452(10) . ?
C44 H44 0.9300 . ?
C44 C45 1.361(9) . ?
C58 H58 0.9300 . ?
C58 C59 1.364(9) . ?
C2 H2 0.9300 . ?
C2 C3 1.386(10) . ?
C2 C1 1.369(10) . ?
C38 H38A 0.9700 . ?
C38 H38B 0.9700 . ?
C38 C39 1.518(9) . ?
C59 H59 0.9300 . ?
C59 C60 1.380(11) . ?
C45 H45 0.9300 . ?
C22 H22 0.9300 . ?
C22 C21 1.367(9) . ?
C48 C46 1.468(9) . ?
C48 C53 1.446(10) . ?
C48 C49 1.368(11) . ?
C3 C6 1.457(10) . ?
C3 C4 1.391(10) . ?
C46 H46 0.9300 . ?
C46 C47 1.316(10) . ?
C21 H21 0.9300 . ?
C19 H19 0.9300 . ?
C19 C18 1.376(9) . ?
C36 H36A 0.9700 . ?
C36 H36B 0.9700 . ?
C53 C52 1.418(10) . ?
C53 C54 1.402(12) . ?
C40 C39 1.508(10) . ?
C70 C69 1.424(10) . ?
C70 C65 1.432(11) . ?
C70 C71 1.411(12) . ?
C1 H1 0.9300 . ?
C18 H18 0.9300 . ?
C69 C68 1.389(12) . ?
C69 C74 1.405(12) . ?
C42 H42 0.9300 . ?
C42 C41 1.380(9) . ?
C41 H41 0.9300 . ?
C39 H39A 0.9700 . ?
C39 H39B 0.9700 . ?
C65 C64 1.463(10) . ?
C65 C66 1.372(12) . ?
C64 H64 0.9300 . ?
C64 C63 1.313(11) . ?
C47 H47 0.9300 . ?
C60 C63 1.462(10) . ?
C60 C61 1.393(11) . ?
C23 H23 0.9300 . ?
C23 C24 1.304(11) . ?
C7 H7 0.9300 . ?
C7 C6 1.322(10) . ?
C7 C8 1.473(10) . ?
C52 C51 1.423(13) . ?
C52 C57 1.407(13) . ?
C80 C79 1.520(11) . ?
C6 H6 0.9300 . ?
C63 H63 0.9300 . ?
C75 C76 1.543(11) . ?
C54 H54 0.9300 . ?
C54 C55 1.387(12) . ?
C62 H62 0.9300 . ?
C62 C61 1.368(11) . ?
O4 H4A 0.8496 . ?
O4 H4B 0.8498 . ?
C51 H51 0.9300 . ?
C51 C50 1.351(13) . ?
C25 C34 1.444(12) . ?
C25 C24 1.469(10) . ?
C25 C26 1.371(13) . ?
C49 H49 0.9300 . ?
C49 C50 1.392(11) . ?
C68 H68 0.9300 . ?
C68 C67 1.334(13) . ?
C34 C33 1.408(12) . ?
C34 C29 1.413(11) . ?
C24 H24 0.9300 . ?
O5 H5A 0.8501 . ?
O5 H5B 0.8502 . ?
C13 C8 1.432(12) . ?
C13 C12 1.409(10) . ?
C13 C14 1.407(13) . ?
C66 H66 0.9300 . ?
C66 C67 1.398(11) . ?
C8 C9 1.391(12) . ?
C33 H33 0.9300 . ?
C33 C32 1.358(13) . ?
C50 H50 0.9300 . ?
C74 H74 0.9300 . ?
C74 C73 1.358(15) . ?
C61 H61 0.9300 . ?
C12 C11 1.389(14) . ?
C12 C17 1.422(15) . ?
C5 H5 0.9300 . ?
C5 C4 1.372(11) . ?
C71 H71 0.9300 . ?
C71 C72 1.373(13) . ?
C26 H26 0.9300 . ?
C26 C27 1.395(12) . ?
C14 H14 0.9300 . ?
C14 C15 1.364(13) . ?
C67 H67 0.9300 . ?
C78 H78A 0.9700 . ?
C78 H78B 0.9700 . ?
C78 C79 1.483(13) . ?
C78 C77 1.439(13) . ?
C29 C28 1.449(14) . ?
C29 C30 1.383(13) . ?
C57 H57 0.9300 . ?
C57 C56 1.335(15) . ?
C4 H4 0.9300 . ?
C9 H9 0.9300 . ?
C9 C10 1.388(12) . ?
C28 H28 0.9300 . ?
C28 C27 1.337(15) . ?
C11 H11 0.9300 . ?
C11 C10 1.399(15) . ?
C30 H30 0.9300 . ?
C30 C31 1.367(16) . ?
C15 H15 0.9300 . ?
C15 C16 1.405(15) . ?
C31 H31 0.9300 . ?
C31 C32 1.398(15) . ?
C10 H10 0.9300 . ?
C55 H55 0.9300 . ?
C55 C56 1.392(14) . ?
C32 H32 0.9300 . ?
C27 H27 0.9300 . ?
C16 H16 0.9300 . ?
C16 C17 1.342(16) . ?
C56 H56 0.9300 . ?
O3 H3A 0.8500 . ?
O3 H3B 0.8506 . ?
C17 H17 0.9300 . ?
O13 H13A 0.8503 . ?
O13 H13B 0.8499 . ?
C79 H79A 0.9700 . ?
C79 H79B 0.9700 . ?
C77 H77A 0.9700 . ?
C77 H77B 0.9700 . ?
C77 C76 1.499(13) . ?
C76 H76A 0.9700 . ?
C76 H76B 0.9700 . ?
C73 H73 0.9300 . ?
C73 C72 1.397(15) . ?
C72 H72 0.9300 . ?
O2 H2A 0.8506 . ?
O2 H2B 0.8497 . ?
O6 H6A 0.8500 . ?
O6 H6B 0.8500 . ?
